data_1568527
loop_
_publ_author_name
'Kulbir, ?'
'Das, Sandip'
'Devi, Tarali'
'Ghosh, Somnath'
'Chandra Sahoo, Subash'
'Kumar, Pankaj'

_publ_section_title
;
 Acid-induced nitrite reduction of nonheme iron(ii)-nitrite: mimicking
 biological Fe-NiR reactions.
;
_journal_issue 11
_journal_name_full 'Chemical science'
_journal_page_first 2935
_journal_page_last 2942
_journal_paper_doi 10.1039/d2sc06704h
_journal_volume 14
_journal_year 2023
_chemical_compound_source synthesized
_chemical_formula_moiety 'C12 H28 Fe N5 O2, C F3 O3 S'
_chemical_formula_sum 'C13 H28 F3 Fe N5 O5 S'
_chemical_formula_weight 479.31
_space_group_crystal_system monoclinic
_space_group_IT_number 14
_space_group_name_Hall '-P 2ybc'
_space_group_name_H-M_alt 'P 1 21/c 1'
_atom_sites_solution_hydrogens geom
_atom_sites_solution_primary iterative
_audit_creation_date 2022-06-15
_audit_creation_method
;
Olex2 1.3
(compiled 2020.11.12 svn.r5f609507 for OlexSys, GUI svn.r6408)
;
_audit_update_record
;
2022-06-26 deposited with the CCDC.	2023-02-14 downloaded from the CCDC.
;
_cell_angle_alpha 90
_cell_angle_beta 100.654(3)
_cell_angle_gamma 90
_cell_formula_units_Z 8
_cell_length_a 16.1966(5)
_cell_length_b 16.5801(5)
_cell_length_c 16.2444(5)
_cell_measurement_reflns_used 16268
_cell_measurement_temperature 293(2)
_cell_measurement_theta_max 26.2650
_cell_measurement_theta_min 3.2990
_cell_volume 4287.1(2)
_computing_cell_refinement 'CrysAlisPro 1.171.39.31d (Rigaku OD, 2017)'
_computing_data_collection 'CrysAlisPro 1.171.39.31d (Rigaku OD, 2017)'
_computing_data_reduction 'CrysAlisPro 1.171.39.31d (Rigaku OD, 2017)'
_computing_molecular_graphics 'Olex2 1.3 (Dolomanov et al., 2009)'
_computing_publication_material 'Olex2 1.3 (Dolomanov et al., 2009)'
_computing_structure_refinement 'SHELXL 2017/1 (Sheldrick, 2015)'
_computing_structure_solution 'olex2.solve 1.5 (Bourhis et al., 2015)'
_diffrn_ambient_temperature 293(2)
_diffrn_detector 'CCD plate'
_diffrn_detector_type HyPix3000
_diffrn_measured_fraction_theta_full 0.991
_diffrn_measured_fraction_theta_max 0.988
_diffrn_measurement_details
;
List of Runs (angles in degrees, time in seconds):

  # Type    Start    End  Width  t~exp~   \w     \q     \k     \f   Frames
#--------------------------------------------------------------------------
  1  \w    -51.00 -26.00   0.50   20.00    --   -9.95 135.00  86.00   50
  2  \w    -60.00 -35.00   0.50   20.00    --   -9.95 135.00 -93.00   50
  3  \w     12.00  37.00   0.50   20.00    --   10.22-135.00-159.00   50
  4  \w     12.00  37.00   0.50   20.00    --   10.22-135.00  20.00   50
  5  \w    -58.00  -9.00   0.50   20.00    --   -9.95 125.00-180.00   98
  6  \w    -19.00  40.00   0.50   20.00    --   10.22 -99.00-180.00  118
  7  \w     -8.00  39.00   0.50   20.00    --   10.22 -99.00  60.00   94
  8  \w    -12.00  70.00   0.50   20.00    --   10.22  77.00   0.00  164
  9  \w    -50.00  22.00   0.50   20.00    --   10.22 -38.00  60.00  144
 10  \w     19.00  44.00   0.50   20.00    --   10.22  38.00-120.00   50
 11  \w    -21.00  24.00   0.50   20.00    --   10.22 -38.00-180.00   90
;
_diffrn_measurement_device 'four-circle diffractometer'
_diffrn_measurement_device_type 'SuperNova, Single source at offset/far, HyPix3000'
_diffrn_measurement_method '\w scans'
_diffrn_orient_matrix_type 'CrysAlisPro convention (1999,Acta A55,543-557)'
_diffrn_orient_matrix_UB_11 -0.0095756000
_diffrn_orient_matrix_UB_12 -0.0101809000
_diffrn_orient_matrix_UB_13 -0.0431196000
_diffrn_orient_matrix_UB_21 0.0422713000
_diffrn_orient_matrix_UB_22 0.0076785000
_diffrn_orient_matrix_UB_23 -0.0035727000
_diffrn_orient_matrix_UB_31 0.0103542000
_diffrn_orient_matrix_UB_32 -0.0408479000
_diffrn_orient_matrix_UB_33 0.0100380000
_diffrn_radiation_monochromator mirror
_diffrn_radiation_probe x-ray
_diffrn_radiation_type 'Mo K\a'
_diffrn_radiation_wavelength 0.71073
_diffrn_reflns_av_R_equivalents 0.0604
_diffrn_reflns_av_unetI/netI 0.0522
_diffrn_reflns_Laue_measured_fraction_full 0.991
_diffrn_reflns_Laue_measured_fraction_max 0.988
_diffrn_reflns_limit_h_max 20
_diffrn_reflns_limit_h_min -16
_diffrn_reflns_limit_k_max 20
_diffrn_reflns_limit_k_min -20
_diffrn_reflns_limit_l_max 20
_diffrn_reflns_limit_l_min -20
_diffrn_reflns_number 37140
_diffrn_reflns_point_group_measured_fraction_full 0.991
_diffrn_reflns_point_group_measured_fraction_max 0.988
_diffrn_reflns_theta_full 25.242
_diffrn_reflns_theta_max 26.370
_diffrn_reflns_theta_min 3.148
_diffrn_source 'micro-focus sealed X-ray tube'
_diffrn_source_type 'SuperNova (Mo) X-ray Source'
_exptl_absorpt_coefficient_mu 0.859
_exptl_absorpt_correction_T_max 1.00000
_exptl_absorpt_correction_T_min 0.56683
_exptl_absorpt_correction_type multi-scan
_exptl_absorpt_process_details
;
CrysAlisPro 1.171.39.31d (Rigaku Oxford Diffraction, 2017)
Empirical absorption correction using spherical harmonics,
 implemented in SCALE3 ABSPACK scaling algorithm.
;
_exptl_crystal_colour orange
_exptl_crystal_colour_primary orange
_exptl_crystal_density_diffrn 1.485
_exptl_crystal_description plate
_exptl_crystal_F_000 2000
_exptl_crystal_size_max 0.035
_exptl_crystal_size_mid 0.02
_exptl_crystal_size_min 0.01
_refine_diff_density_max 0.614
_refine_diff_density_min -0.384
_refine_diff_density_rms 0.073
_refine_ls_extinction_method none
_refine_ls_goodness_of_fit_ref 1.110
_refine_ls_hydrogen_treatment constr
_refine_ls_matrix_type full
_refine_ls_number_parameters 549
_refine_ls_number_reflns 8656
_refine_ls_number_restraints 0
_refine_ls_restrained_S_all 1.110
_refine_ls_R_factor_all 0.1046
_refine_ls_R_factor_gt 0.0689
_refine_ls_shift/su_max 0.001
_refine_ls_shift/su_mean 0.000
_refine_ls_structure_factor_coef Fsqd
_refine_ls_weighting_details 'w=1/[\s^2^(Fo^2^)+(0.1321P)^2^+0.0202P] where P=(Fo^2^+2Fc^2^)/3'
_refine_ls_weighting_scheme calc
_refine_ls_wR_factor_gt 0.2031
_refine_ls_wR_factor_ref 0.2304
_reflns_Friedel_coverage 0.000
_reflns_number_gt 5388
_reflns_number_total 8656
_reflns_threshold_expression 'I > 2\s(I)'
_cod_data_source_file d2sc06704h2.cif
_cod_data_source_block scs-pakjno2
_cod_depositor_comments 'Adding full bibliography for 1568527--1568528.cif.'
_cod_database_code 1568527
_shelx_shelxl_version_number 2017/1
_chemical_oxdiff_formula 'Co F S O N C H'
_shelx_space_group_comment
;
The symmetry employed for this shelxl refinement is uniquely defined
by the following loop, which should always be used as a source of
symmetry information in preference to the above space-group names.
They are only intended as comments.
;
_olex2_refinement_description
;
1. Rigid body (RIGU) restrains
 O10A, O10, O9A, O9
 with sigma for 1-2 distances of 0.0001 and sigma for 1-3 distances of 0.0001
2. Others
 Fixed Sof: O9(0.5) O3(0.7) O4A(0.5) O4(0.5) O10A(0.5) O10(0.5) O9A(0.5)
 O3A(0.3)
3.a Secondary CH2 refined with riding coordinates:
 C3(H3A,H3B), C4(H4A,H4B), C6(H6A,H6B), C2(H2A,H2B), C5(H5A,H5B), C1(H1A,H1B),
 C8(H8A,H8B), C18(H18A,H18B), C15(H15A,H15B), C13(H13A,H13B), C17(H17A,H17B),
 C19(H19A,H19B), C7(H7A,H7B), C16(H16A,H16B), C20(H20A,H20B), C14(H14A,H14B)
3.b Idealised Me refined as rotating group:
 C10(H10A,H10B,H10C), C22(H22A,H22B,H22C), C9(H9A,H9B,H9C), C12(H12A,H12B,
 H12C), C11(H11A,H11B,H11C), C21(H21A,H21B,H21C), C23(H23A,H23B,H23C), C24(H24A,
 H24B,H24C)
;
_olex2_submission_special_instructions 'No special instructions were received'
_oxdiff_exptl_absorpt_empirical_details
;
Empirical correction (ABSPACK) includes:
- Absorption correction using spherical harmonics
- Frame scaling
;
_oxdiff_exptl_absorpt_empirical_full_max 1.525
_oxdiff_exptl_absorpt_empirical_full_min 0.657

loop_
_space_group_symop_operation_xyz
'x, y, z'
'-x, y+1/2, -z+1/2'
'-x, -y, -z'
'x, -y-1/2, z-1/2'

loop_
_atom_site_label
_atom_site_type_symbol
_atom_site_fract_x
_atom_site_fract_y
_atom_site_fract_z
_atom_site_U_iso_or_equiv
_atom_site_adp_type
_atom_site_occupancy
_atom_site_site_symmetry_order
_atom_site_calc_flag
_atom_site_refinement_flags_posn
_atom_site_refinement_flags_adp
_atom_site_refinement_flags_occupancy
_atom_site_disorder_assembly
_atom_site_disorder_group
Fe1 Fe 0.71774(3) 0.70563(3) 1.06282(4) 0.0508(2) Uani 1 1 d . . . . .
Fe2 Fe 0.21514(3) 0.69593(3) 0.52116(3) 0.0521(2) Uani 1 1 d . . . . .
S1 S 0.49507(10) 0.98737(9) 0.73191(11) 0.0931(5) Uani 1 1 d . . . . .
S2 S -0.00172(10) 0.40559(8) 0.25209(10) 0.0899(5) Uani 1 1 d . . . . .
O6 O 0.4814(3) 1.0698(3) 0.7379(4) 0.150(2) Uani 1 1 d . . . . .
N1 N 0.5812(3) 0.7014(3) 1.0161(3) 0.0832(12) Uani 1 1 d . . . . .
N8 N 0.2604(3) 0.6964(3) 0.6577(2) 0.0840(13) Uani 1 1 d . . . . .
N9 N 0.1197(3) 0.7780(2) 0.5579(3) 0.0921(14) Uani 1 1 d . . . . .
N3 N 0.7990(2) 0.6492(2) 1.1730(2) 0.0728(10) Uani 1 1 d . . . . .
N7 N 0.2416(3) 0.5667(3) 0.5428(3) 0.1003(15) Uani 1 1 d . . . . .
O8 O -0.0359(3) 0.4663(3) 0.2930(3) 0.1193(15) Uani 1 1 d . . . . .
N2 N 0.7027(3) 0.5782(2) 1.0253(3) 0.0765(11) Uani 1 1 d . . . . .
N4 N 0.6759(3) 0.7713(2) 1.1661(3) 0.0846(12) Uani 1 1 d . . . . .
N5 N 0.8014(4) 0.7945(4) 0.9704(3) 0.0890(14) Uani 1 1 d . . . . .
O5 O 0.4475(3) 0.9478(4) 0.6555(3) 0.155(2) Uani 1 1 d . . . . .
O1 O 0.8189(4) 0.7275(4) 0.9943(4) 0.151(2) Uani 1 1 d . . . . .
N6 N 0.0989(3) 0.6434(3) 0.4483(2) 0.0857(12) Uani 1 1 d . . . . .
F4 F 0.1169(4) 0.4953(4) 0.2204(4) 0.225(3) Uani 1 1 d . . . . .
O7 O 0.5786(3) 0.9598(3) 0.7500(4) 0.160(2) Uani 1 1 d . . . . .
N10 N 0.3114(5) 0.7727(8) 0.4331(5) 0.128(2) Uani 1 1 d . . . . .
F5 F 0.0956(3) 0.4003(3) 0.1440(3) 0.180(2) Uani 1 1 d . . . . .
C3 C 0.7636(4) 0.5300(3) 1.0895(5) 0.1056(19) Uani 1 1 d . . . . .
H3A H 0.743135 0.475204 1.091108 0.127 Uiso 1 1 calc R U . . .
H3B H 0.817849 0.527944 1.072252 0.127 Uiso 1 1 calc R U . . .
F2 F 0.3612(4) 0.9568(4) 0.7922(5) 0.209(3) Uani 1 1 d . . . . .
F1 F 0.4515(4) 0.8646(3) 0.8106(4) 0.219(3) Uani 1 1 d . . . . .
F6 F 0.0145(4) 0.4927(4) 0.1295(4) 0.226(3) Uani 1 1 d . . . . .
C10 C 0.7228(5) 0.5629(5) 0.9411(4) 0.125(2) Uani 1 1 d . . . . .
H10A H 0.690647 0.598767 0.901078 0.187 Uiso 1 1 calc R U . . .
H10B H 0.709223 0.508111 0.925006 0.187 Uiso 1 1 calc R U . . .
H10C H 0.781647 0.572044 0.942719 0.187 Uiso 1 1 calc R U . . .
C26 C 0.0577(4) 0.4506(4) 0.1864(5) 0.0990(18) Uani 1 1 d . . . . .
C4 C 0.7737(4) 0.5643(3) 1.1711(4) 0.0977(17) Uani 1 1 d . . . . .
H4A H 0.815826 0.533816 1.208811 0.117 Uiso 1 1 calc R U . . .
H4B H 0.721119 0.559752 1.191235 0.117 Uiso 1 1 calc R U . . .
C6 C 0.6993(6) 0.7215(4) 1.2406(4) 0.126(2) Uani 1 1 d . . . . .
H6A H 0.660269 0.676864 1.238078 0.151 Uiso 1 1 calc R U . . .
H6B H 0.695471 0.753339 1.289813 0.151 Uiso 1 1 calc R U . . .
O2 O 0.7407(5) 0.8130(3) 0.9927(5) 0.167(3) Uani 1 1 d . . . . .
C2 C 0.6159(4) 0.5581(4) 1.0255(5) 0.111(2) Uani 1 1 d . . . . .
H2A H 0.602880 0.506772 0.997466 0.133 Uiso 1 1 calc R U . . .
H2B H 0.607969 0.552092 1.082984 0.133 Uiso 1 1 calc R U . . .
C5 C 0.7849(5) 0.6900(5) 1.2480(4) 0.123(2) Uani 1 1 d . . . . .
H5A H 0.824451 0.734199 1.260269 0.148 Uiso 1 1 calc R U . . .
H5B H 0.795788 0.652549 1.294666 0.148 Uiso 1 1 calc R U . . .
C1 C 0.5596(4) 0.6176(4) 0.9852(4) 0.118(2) Uani 1 1 d . . . . .
H1A H 0.503299 0.604827 0.993684 0.141 Uiso 1 1 calc R U . . .
H1B H 0.559283 0.615686 0.925472 0.141 Uiso 1 1 calc R U . . .
C22 C 0.3181(6) 0.5416(5) 0.5116(6) 0.184(4) Uani 1 1 d . . . . .
H22A H 0.304432 0.533307 0.452159 0.277 Uiso 1 1 calc R U . . .
H22B H 0.339283 0.492385 0.538599 0.277 Uiso 1 1 calc R U . . .
H22C H 0.360037 0.583000 0.523827 0.277 Uiso 1 1 calc R U . . .
C9 C 0.5514(4) 0.7592(5) 0.9475(5) 0.151(3) Uani 1 1 d . . . . .
H9A H 0.562558 0.813245 0.967632 0.227 Uiso 1 1 calc R U . . .
H9B H 0.492076 0.752365 0.928517 0.227 Uiso 1 1 calc R U . . .
H9C H 0.580258 0.749351 0.901905 0.227 Uiso 1 1 calc R U . . .
O9 O 0.0708(9) 0.3805(9) 0.3241(6) 0.135(5) Uani 0.5 1 d . . P A 2
F3 F 0.4765(5) 0.9731(4) 0.8817(3) 0.222(3) Uani 1 1 d . . . . .
C12 C 0.7139(5) 0.8539(3) 1.1770(5) 0.139(3) Uani 1 1 d . . . . .
H12A H 0.773631 0.849967 1.181025 0.208 Uiso 1 1 calc R U . . .
H12B H 0.701652 0.877790 1.227191 0.208 Uiso 1 1 calc R U . . .
H12C H 0.690688 0.886749 1.129701 0.208 Uiso 1 1 calc R U . . .
C11 C 0.8911(3) 0.6559(4) 1.1674(4) 0.1079(19) Uani 1 1 d . . . . .
H11A H 0.899655 0.634708 1.114661 0.162 Uiso 1 1 calc R U . . .
H11B H 0.924109 0.625697 1.212199 0.162 Uiso 1 1 calc R U . . .
H11C H 0.907854 0.711495 1.171907 0.162 Uiso 1 1 calc R U . . .
C8 C 0.5430(4) 0.7162(5) 1.0912(5) 0.127(2) Uani 1 1 d . . . . .
H8A H 0.484521 0.731007 1.072791 0.153 Uiso 1 1 calc R U . . .
H8B H 0.544315 0.666426 1.122677 0.153 Uiso 1 1 calc R U . . .
O3 O 0.2755(12) 0.7133(8) 0.4161(9) 0.150(5) Uani 0.7 1 d . . P . .
C18 C 0.1332(6) 0.7776(4) 0.6475(4) 0.128(3) Uani 1 1 d . . . . .
H18A H 0.141539 0.833232 0.665665 0.154 Uiso 1 1 calc R U . . .
H18B H 0.081233 0.759785 0.663191 0.154 Uiso 1 1 calc R U . . .
C15 C 0.2571(6) 0.5516(5) 0.6294(5) 0.146(3) Uani 1 1 d . . . . .
H15A H 0.207949 0.524488 0.642243 0.175 Uiso 1 1 calc R U . . .
H15B H 0.303242 0.513522 0.640859 0.175 Uiso 1 1 calc R U . . .
C21 C 0.0981(5) 0.6513(4) 0.3563(4) 0.122(2) Uani 1 1 d . . . . .
H21A H 0.104479 0.706979 0.342632 0.183 Uiso 1 1 calc R U . . .
H21B H 0.045691 0.631366 0.325548 0.183 Uiso 1 1 calc R U . . .
H21C H 0.143513 0.620529 0.341786 0.183 Uiso 1 1 calc R U . . .
C13 C 0.1011(6) 0.5569(5) 0.4692(4) 0.141(3) Uani 1 1 d . . . . .
H13A H 0.066544 0.549065 0.511325 0.170 Uiso 1 1 calc R U . . .
H13B H 0.074075 0.528099 0.419458 0.170 Uiso 1 1 calc R U . . .
C25 C 0.4466(6) 0.9434(6) 0.8078(5) 0.132(2) Uani 1 1 d . . . . .
C17 C 0.1963(6) 0.7337(9) 0.6935(4) 0.221(6) Uani 1 1 d . . . . .
H17A H 0.169912 0.691324 0.720617 0.265 Uiso 1 1 calc R U . . .
H17B H 0.224404 0.768888 0.737723 0.265 Uiso 1 1 calc R U . . .
C19 C 0.0375(5) 0.7393(8) 0.5264(8) 0.218(6) Uani 1 1 d . . . . .
H19A H 0.018937 0.715843 0.574577 0.262 Uiso 1 1 calc R U . . .
H19B H -0.001655 0.782259 0.506211 0.262 Uiso 1 1 calc R U . . .
C23 C 0.3374(6) 0.7404(8) 0.6851(5) 0.202(5) Uani 1 1 d . . . . .
H23A H 0.381591 0.716419 0.661412 0.304 Uiso 1 1 calc R U . . .
H23B H 0.351863 0.738514 0.745129 0.304 Uiso 1 1 calc R U . . .
H23C H 0.329856 0.795475 0.667125 0.304 Uiso 1 1 calc R U . . .
C7 C 0.5827(5) 0.7767(5) 1.1444(6) 0.137(3) Uani 1 1 d . . . . .
H7A H 0.560579 0.775265 1.195986 0.164 Uiso 1 1 calc R U . . .
H7B H 0.567882 0.828576 1.118235 0.164 Uiso 1 1 calc R U . . .
C16 C 0.2756(8) 0.6137(6) 0.6846(5) 0.198(5) Uani 1 1 d . . . . .
H16A H 0.334742 0.609363 0.709100 0.237 Uiso 1 1 calc R U . . .
H16B H 0.244602 0.604482 0.729448 0.237 Uiso 1 1 calc R U . . .
C24 C 0.1295(8) 0.8604(4) 0.5239(6) 0.200(5) Uani 1 1 d . . . . .
H24A H 0.184004 0.881203 0.547575 0.299 Uiso 1 1 calc R U . . .
H24B H 0.087003 0.895321 0.538149 0.299 Uiso 1 1 calc R U . . .
H24C H 0.123705 0.857595 0.464061 0.299 Uiso 1 1 calc R U . . .
C20 C 0.0280(5) 0.6852(8) 0.4696(7) 0.190(5) Uani 1 1 d . . . . .
H20A H -0.001709 0.710083 0.418611 0.228 Uiso 1 1 calc R U . . .
H20B H -0.009158 0.644568 0.485518 0.228 Uiso 1 1 calc R U . . .
O4A O 0.2902(12) 0.8063(7) 0.4908(13) 0.154(5) Uani 0.5 1 d . . P . .
C14 C 0.1706(7) 0.5229(4) 0.4953(10) 0.246(9) Uani 1 1 d . . . . .
H14A H 0.189130 0.500248 0.446778 0.296 Uiso 1 1 calc R U . . .
H14B H 0.159547 0.477797 0.529729 0.296 Uiso 1 1 calc R U . . .
O4 O 0.3330(7) 0.7374(14) 0.4991(9) 0.180(7) Uani 0.5 1 d . . P . .
O10A O -0.0814(6) 0.3886(9) 0.1805(8) 0.134(4) Uani 0.5 1 d . . P A 1
O10 O -0.0374(12) 0.3403(8) 0.2156(8) 0.135(5) Uani 0.5 1 d . . P A 2
O9A O 0.0337(12) 0.3367(9) 0.2731(16) 0.207(10) Uani 0.5 1 d . . P A 1
O3A O 0.2416(15) 0.761(3) 0.4149(16) 0.157(13) Uani 0.3 1 d . . P . .

loop_
_atom_site_aniso_label
_atom_site_aniso_U_11
_atom_site_aniso_U_22
_atom_site_aniso_U_33
_atom_site_aniso_U_23
_atom_site_aniso_U_13
_atom_site_aniso_U_12
Fe1 0.0479(4) 0.0545(4) 0.0521(4) 0.0045(2) 0.0148(3) -0.0031(2)
Fe2 0.0530(4) 0.0610(4) 0.0455(4) 0.0017(2) 0.0179(3) -0.0057(2)
S1 0.0970(11) 0.0846(9) 0.1032(11) -0.0002(8) 0.0331(9) 0.0179(8)
S2 0.1059(11) 0.0705(9) 0.1064(11) -0.0028(7) 0.0537(9) -0.0107(8)
O6 0.204(5) 0.077(3) 0.192(5) 0.001(3) 0.098(4) 0.004(3)
N1 0.056(2) 0.103(3) 0.090(3) 0.013(2) 0.013(2) -0.002(2)
N8 0.069(3) 0.130(4) 0.052(2) 0.003(2) 0.007(2) -0.017(2)
N9 0.122(4) 0.081(3) 0.080(3) 0.005(2) 0.036(3) 0.029(3)
N3 0.062(2) 0.085(3) 0.069(3) 0.0169(19) 0.0072(19) 0.0012(19)
N7 0.117(4) 0.090(3) 0.102(3) 0.014(3) 0.040(3) 0.035(3)
O8 0.109(3) 0.141(4) 0.118(3) -0.036(3) 0.048(3) 0.008(2)
N2 0.078(3) 0.072(2) 0.085(3) -0.019(2) 0.033(2) -0.018(2)
N4 0.098(3) 0.078(3) 0.085(3) -0.013(2) 0.037(3) 0.000(2)
N5 0.081(3) 0.104(4) 0.084(3) 0.023(3) 0.024(3) -0.009(3)
O5 0.176(5) 0.186(5) 0.092(3) -0.030(3) -0.004(3) 0.052(4)
O1 0.143(5) 0.149(4) 0.183(6) 0.019(4) 0.091(4) -0.005(4)
N6 0.086(3) 0.099(3) 0.067(3) -0.002(2) 0.001(2) -0.023(2)
F4 0.227(6) 0.250(6) 0.225(6) -0.087(5) 0.111(5) -0.176(5)
O7 0.088(3) 0.192(5) 0.203(6) -0.088(4) 0.029(3) 0.026(3)
N10 0.090(6) 0.210(9) 0.087(4) 0.017(6) 0.024(4) -0.039(5)
F5 0.195(5) 0.188(4) 0.198(5) -0.037(4) 0.141(4) -0.001(3)
C3 0.119(5) 0.065(3) 0.138(6) 0.007(3) 0.037(4) 0.003(3)
F2 0.163(5) 0.222(6) 0.272(7) 0.001(5) 0.121(5) -0.007(4)
F1 0.283(7) 0.110(3) 0.235(6) 0.075(4) -0.028(5) -0.043(4)
F6 0.215(6) 0.273(7) 0.214(6) 0.158(6) 0.103(5) 0.084(5)
C10 0.129(6) 0.142(5) 0.111(5) -0.053(4) 0.044(4) -0.014(4)
C26 0.114(5) 0.074(3) 0.117(5) 0.009(3) 0.040(4) -0.001(3)
C4 0.096(4) 0.082(4) 0.109(5) 0.039(3) 0.004(3) 0.005(3)
C6 0.178(8) 0.148(6) 0.064(4) -0.017(4) 0.054(4) -0.005(5)
O2 0.151(5) 0.137(4) 0.231(7) 0.077(4) 0.080(5) -0.001(4)
C2 0.100(5) 0.092(4) 0.146(6) -0.030(4) 0.036(4) -0.030(4)
C5 0.124(6) 0.189(7) 0.056(3) 0.001(4) 0.017(4) 0.006(5)
C1 0.074(4) 0.147(6) 0.120(5) 0.006(4) -0.012(4) -0.034(4)
C22 0.229(10) 0.172(8) 0.179(8) 0.049(7) 0.106(8) 0.119(8)
C9 0.082(4) 0.187(7) 0.167(7) 0.076(7) -0.020(5) 0.006(5)
O9 0.159(11) 0.164(12) 0.080(6) 0.046(6) 0.015(6) 0.029(9)
F3 0.276(7) 0.308(8) 0.087(3) -0.018(4) 0.044(4) -0.061(6)
C12 0.193(8) 0.084(4) 0.150(6) -0.053(4) 0.062(6) -0.026(4)
C11 0.070(3) 0.125(5) 0.120(5) 0.031(4) -0.005(3) -0.006(3)
C8 0.064(4) 0.177(7) 0.147(7) -0.024(5) 0.039(4) 0.006(4)
O3 0.169(14) 0.173(11) 0.126(10) 0.000(7) 0.078(10) -0.013(8)
C18 0.173(7) 0.135(5) 0.096(5) 0.017(4) 0.077(5) 0.065(5)
C15 0.205(9) 0.119(6) 0.121(6) 0.061(5) 0.050(6) 0.035(6)
C21 0.156(6) 0.122(5) 0.072(4) 0.007(3) -0.019(4) -0.033(4)
C13 0.181(8) 0.125(6) 0.101(5) 0.018(4) -0.020(5) -0.090(6)
C25 0.136(7) 0.153(7) 0.106(6) 0.004(5) 0.018(5) 0.025(5)
C17 0.175(9) 0.436(17) 0.051(4) -0.032(7) 0.018(5) 0.139(11)
C19 0.054(4) 0.291(13) 0.306(15) -0.157(12) 0.023(6) 0.021(6)
C23 0.162(8) 0.344(13) 0.081(5) 0.022(7) -0.032(5) -0.126(9)
C7 0.111(6) 0.130(5) 0.190(8) -0.055(5) 0.079(6) 0.011(4)
C16 0.315(14) 0.173(9) 0.080(5) 0.050(6) -0.032(7) -0.042(9)
C24 0.387(16) 0.074(4) 0.160(8) 0.022(4) 0.108(9) 0.075(6)
C20 0.063(5) 0.281(13) 0.226(12) -0.079(10) 0.029(6) -0.024(6)
O4A 0.191(15) 0.129(9) 0.152(13) 0.031(9) 0.053(12) -0.042(8)
C14 0.189(10) 0.067(4) 0.42(2) -0.003(7) -0.113(12) -0.019(5)
O4 0.091(8) 0.33(2) 0.114(10) 0.078(12) 0.001(7) -0.084(11)
O10A 0.079(7) 0.186(13) 0.136(10) -0.042(9) 0.015(6) -0.039(7)
O10 0.197(16) 0.098(9) 0.120(10) -0.026(7) 0.053(10) -0.086(9)
O9A 0.21(2) 0.102(10) 0.32(3) 0.126(14) 0.092(18) 0.077(12)
O3A 0.085(16) 0.31(4) 0.081(15) 0.09(2) 0.016(10) -0.017(19)

loop_
_atom_type_symbol
_atom_type_description
_atom_type_scat_dispersion_real
_atom_type_scat_dispersion_imag
_atom_type_scat_source
C C 0.0033 0.0016 'International Tables Vol C Tables 4.2.6.8 and 6.1.1.4'
H H 0.0000 0.0000 'International Tables Vol C Tables 4.2.6.8 and 6.1.1.4'
F F 0.0171 0.0103 'International Tables Vol C Tables 4.2.6.8 and 6.1.1.4'
Fe Fe 0.3463 0.8444 'International Tables Vol C Tables 4.2.6.8 and 6.1.1.4'
N N 0.0061 0.0033 'International Tables Vol C Tables 4.2.6.8 and 6.1.1.4'
O O 0.0106 0.0060 'International Tables Vol C Tables 4.2.6.8 and 6.1.1.4'
S S 0.1246 0.1234 'International Tables Vol C Tables 4.2.6.8 and 6.1.1.4'

loop_
_geom_angle_atom_site_label_1
_geom_angle_atom_site_label_2
_geom_angle_atom_site_label_3
_geom_angle
_geom_angle_site_symmetry_1
_geom_angle_site_symmetry_3
_geom_angle_publ_flag
N1 Fe1 N3 132.18(15) . . ?
N1 Fe1 N4 81.27(18) . . ?
N2 Fe1 N1 79.69(16) . . ?
N2 Fe1 N3 80.67(15) . . ?
N2 Fe1 N4 130.54(16) . . ?
N4 Fe1 N3 79.31(17) . . ?
O1 Fe1 N1 129.2(2) . . ?
O1 Fe1 N3 95.3(2) . . ?
O1 Fe1 N2 94.2(2) . . ?
O1 Fe1 N4 132.3(2) . . ?
O1 Fe1 O2 51.7(2) . . ?
O2 Fe1 N1 95.9(2) . . ?
O2 Fe1 N3 129.1(2) . . ?
O2 Fe1 N2 131.3(2) . . ?
O2 Fe1 N4 95.7(2) . . ?
N8 Fe2 N9 81.15(17) . . ?
N8 Fe2 N6 129.25(16) . . ?
N8 Fe2 O4A 97.0(5) . . ?
N9 Fe2 O4A 89.5(5) . . ?
N7 Fe2 N8 79.86(19) . . ?
N7 Fe2 N9 132.69(18) . . ?
N7 Fe2 N6 79.8(2) . . ?
N7 Fe2 O4A 135.5(5) . . ?
N6 Fe2 N9 79.56(18) . . ?
N6 Fe2 O4A 129.1(6) . . ?
O3 Fe2 N8 133.4(6) . . ?
O3 Fe2 N9 125.1(4) . . ?
O3 Fe2 N7 98.9(4) . . ?
O3 Fe2 N6 95.5(6) . . ?
O3 Fe2 O4A 51.9(6) . . ?
O3 Fe2 O3A 25.8(9) . . ?
O4 Fe2 N8 91.5(4) . . ?
O4 Fe2 N9 122.6(7) . . ?
O4 Fe2 N7 100.8(7) . . ?
O4 Fe2 N6 137.9(5) . . ?
O4 Fe2 O3 42.5(6) . . ?
O4 Fe2 O4A 34.7(6) . . ?
O4 Fe2 O3A 51.8(8) . . ?
O3A Fe2 N8 136.9(11) . . ?
O3A Fe2 N9 99.3(10) . . ?
O3A Fe2 N7 123.7(12) . . ?
O3A Fe2 N6 92.5(10) . . ?
O3A Fe2 O4A 40.2(12) . . ?
O6 S1 O5 115.3(3) . . ?
O6 S1 O7 117.6(3) . . ?
O6 S1 C25 105.3(4) . . ?
O5 S1 C25 100.1(4) . . ?
O7 S1 O5 111.2(3) . . ?
O7 S1 C25 105.0(4) . . ?
O8 S2 C26 107.5(3) . . ?
O8 S2 O9 98.5(6) . . ?
O8 S2 O10A 97.9(5) . . ?
O9 S2 C26 98.6(6) . . ?
O10A S2 C26 95.4(6) . . ?
O10 S2 O8 129.5(8) . . ?
O10 S2 C26 109.0(5) . . ?
O10 S2 O9 109.1(10) . . ?
O9A S2 O8 135.6(11) . . ?
O9A S2 C26 105.8(8) . . ?
O9A S2 O10A 107.2(12) . . ?
C1 N1 Fe1 107.6(3) . . ?
C9 N1 Fe1 113.9(4) . . ?
C9 N1 C1 109.0(5) . . ?
C9 N1 C8 112.5(5) . . ?
C8 N1 Fe1 104.8(4) . . ?
C8 N1 C1 108.7(5) . . ?
C17 N8 Fe2 106.4(4) . . ?
C17 N8 C23 107.9(8) . . ?
C17 N8 C16 112.6(8) . . ?
C23 N8 Fe2 114.9(4) . . ?
C23 N8 C16 107.3(7) . . ?
C16 N8 Fe2 107.9(4) . . ?
C18 N9 Fe2 106.7(4) . . ?
C18 N9 C19 107.9(7) . . ?
C18 N9 C24 111.9(6) . . ?
C19 N9 Fe2 105.5(4) . . ?
C19 N9 C24 114.8(8) . . ?
C24 N9 Fe2 109.6(4) . . ?
C4 N3 Fe1 105.4(3) . . ?
C4 N3 C11 110.0(4) . . ?
C5 N3 Fe1 108.7(4) . . ?
C5 N3 C4 112.3(5) . . ?
C5 N3 C11 109.0(5) . . ?
C11 N3 Fe1 111.3(3) . . ?
C22 N7 Fe2 111.6(5) . . ?
C15 N7 Fe2 109.1(4) . . ?
C15 N7 C22 106.7(6) . . ?
C15 N7 C14 114.8(8) . . ?
C14 N7 Fe2 106.8(4) . . ?
C14 N7 C22 107.9(8) . . ?
C3 N2 Fe1 106.8(3) . . ?
C10 N2 Fe1 112.8(4) . . ?
C10 N2 C3 108.4(5) . . ?
C2 N2 Fe1 106.2(3) . . ?
C2 N2 C3 112.6(5) . . ?
C2 N2 C10 110.0(5) . . ?
C6 N4 Fe1 106.4(3) . . ?
C6 N4 C12 112.5(5) . . ?
C6 N4 C7 109.1(6) . . ?
C12 N4 Fe1 111.3(4) . . ?
C7 N4 Fe1 106.9(4) . . ?
C7 N4 C12 110.4(5) . . ?
O2 N5 O1 108.1(5) . . ?
N5 O1 Fe1 99.5(4) . . ?
C21 N6 Fe2 110.5(4) . . ?
C13 N6 Fe2 106.2(4) . . ?
C13 N6 C21 108.0(5) . . ?
C20 N6 Fe2 108.7(5) . . ?
C20 N6 C21 109.8(6) . . ?
C20 N6 C13 113.7(7) . . ?
O3 N10 O4A 112.5(11) . . ?
O3 N10 O4 81.3(15) . . ?
O4A N10 O4 67.0(10) . . ?
O3A N10 O3 49.6(19) . . ?
O3A N10 O4A 83(2) . . ?
O3A N10 O4 104.9(13) . . ?
N2 C3 H3A 109.2 . . ?
N2 C3 H3B 109.2 . . ?
H3A C3 H3B 107.9 . . ?
C4 C3 N2 112.1(5) . . ?
C4 C3 H3A 109.2 . . ?
C4 C3 H3B 109.2 . . ?
N2 C10 H10A 109.5 . . ?
N2 C10 H10B 109.5 . . ?
N2 C10 H10C 109.5 . . ?
H10A C10 H10B 109.5 . . ?
H10A C10 H10C 109.5 . . ?
H10B C10 H10C 109.5 . . ?
F4 C26 S2 116.7(6) . . ?
F4 C26 F5 102.4(6) . . ?
F4 C26 F6 105.7(6) . . ?
F5 C26 S2 114.7(4) . . ?
F6 C26 S2 113.2(5) . . ?
F6 C26 F5 102.6(7) . . ?
N3 C4 H4A 109.0 . . ?
N3 C4 H4B 109.0 . . ?
C3 C4 N3 112.7(5) . . ?
C3 C4 H4A 109.0 . . ?
C3 C4 H4B 109.0 . . ?
H4A C4 H4B 107.8 . . ?
N4 C6 H6A 109.3 . . ?
N4 C6 H6B 109.3 . . ?
N4 C6 C5 111.6(6) . . ?
H6A C6 H6B 108.0 . . ?
C5 C6 H6A 109.3 . . ?
C5 C6 H6B 109.3 . . ?
N5 O2 Fe1 100.6(4) . . ?
N2 C2 H2A 109.1 . . ?
N2 C2 H2B 109.1 . . ?
H2A C2 H2B 107.9 . . ?
C1 C2 N2 112.4(5) . . ?
C1 C2 H2A 109.1 . . ?
C1 C2 H2B 109.1 . . ?
N3 C5 C6 113.0(5) . . ?
N3 C5 H5A 109.0 . . ?
N3 C5 H5B 109.0 . . ?
C6 C5 H5A 109.0 . . ?
C6 C5 H5B 109.0 . . ?
H5A C5 H5B 107.8 . . ?
N1 C1 H1A 108.8 . . ?
N1 C1 H1B 108.8 . . ?
C2 C1 N1 113.6(5) . . ?
C2 C1 H1A 108.8 . . ?
C2 C1 H1B 108.8 . . ?
H1A C1 H1B 107.7 . . ?
N7 C22 H22A 109.5 . . ?
N7 C22 H22B 109.5 . . ?
N7 C22 H22C 109.5 . . ?
H22A C22 H22B 109.5 . . ?
H22A C22 H22C 109.5 . . ?
H22B C22 H22C 109.5 . . ?
N1 C9 H9A 109.5 . . ?
N1 C9 H9B 109.5 . . ?
N1 C9 H9C 109.5 . . ?
H9A C9 H9B 109.5 . . ?
H9A C9 H9C 109.5 . . ?
H9B C9 H9C 109.5 . . ?
N4 C12 H12A 109.5 . . ?
N4 C12 H12B 109.5 . . ?
N4 C12 H12C 109.5 . . ?
H12A C12 H12B 109.5 . . ?
H12A C12 H12C 109.5 . . ?
H12B C12 H12C 109.5 . . ?
N3 C11 H11A 109.5 . . ?
N3 C11 H11B 109.5 . . ?
N3 C11 H11C 109.5 . . ?
H11A C11 H11B 109.5 . . ?
H11A C11 H11C 109.5 . . ?
H11B C11 H11C 109.5 . . ?
N1 C8 H8A 108.7 . . ?
N1 C8 H8B 108.7 . . ?
H8A C8 H8B 107.6 . . ?
C7 C8 N1 114.3(6) . . ?
C7 C8 H8A 108.7 . . ?
C7 C8 H8B 108.7 . . ?
N10 O3 Fe2 102.0(8) . . ?
N10 O3 O4 51.1(11) . . ?
O4 O3 Fe2 68.1(6) . . ?
O3A O3 Fe2 77.4(16) . . ?
O3A O3 N10 64(3) . . ?
O3A O3 O4 93(3) . . ?
N9 C18 H18A 107.0 . . ?
N9 C18 H18B 107.0 . . ?
H18A C18 H18B 106.7 . . ?
C17 C18 N9 121.3(5) . . ?
C17 C18 H18A 107.0 . . ?
C17 C18 H18B 107.0 . . ?
N7 C15 H15A 107.3 . . ?
N7 C15 H15B 107.3 . . ?
H15A C15 H15B 106.9 . . ?
C16 C15 N7 120.1(6) . . ?
C16 C15 H15A 107.3 . . ?
C16 C15 H15B 107.3 . . ?
N6 C21 H21A 109.5 . . ?
N6 C21 H21B 109.5 . . ?
N6 C21 H21C 109.5 . . ?
H21A C21 H21B 109.5 . . ?
H21A C21 H21C 109.5 . . ?
H21B C21 H21C 109.5 . . ?
N6 C13 H13A 107.4 . . ?
N6 C13 H13B 107.4 . . ?
H13A C13 H13B 106.9 . . ?
C14 C13 N6 119.7(7) . . ?
C14 C13 H13A 107.4 . . ?
C14 C13 H13B 107.4 . . ?
F2 C25 S1 111.8(6) . . ?
F1 C25 S1 114.2(7) . . ?
F1 C25 F2 102.7(8) . . ?
F3 C25 S1 110.8(7) . . ?
F3 C25 F2 107.3(8) . . ?
F3 C25 F1 109.6(7) . . ?
N8 C17 H17A 106.7 . . ?
N8 C17 H17B 106.7 . . ?
C18 C17 N8 122.6(6) . . ?
C18 C17 H17A 106.7 . . ?
C18 C17 H17B 106.7 . . ?
H17A C17 H17B 106.6 . . ?
N9 C19 H19A 106.8 . . ?
N9 C19 H19B 106.8 . . ?
H19A C19 H19B 106.6 . . ?
C20 C19 N9 122.3(7) . . ?
C20 C19 H19A 106.8 . . ?
C20 C19 H19B 106.8 . . ?
N8 C23 H23A 109.5 . . ?
N8 C23 H23B 109.5 . . ?
N8 C23 H23C 109.5 . . ?
H23A C23 H23B 109.5 . . ?
H23A C23 H23C 109.5 . . ?
H23B C23 H23C 109.5 . . ?
N4 C7 H7A 108.4 . . ?
N4 C7 H7B 108.4 . . ?
C8 C7 N4 115.7(5) . . ?
C8 C7 H7A 108.4 . . ?
C8 C7 H7B 108.4 . . ?
H7A C7 H7B 107.4 . . ?
N8 C16 H16A 107.1 . . ?
N8 C16 H16B 107.1 . . ?
C15 C16 N8 120.9(6) . . ?
C15 C16 H16A 107.1 . . ?
C15 C16 H16B 107.1 . . ?
H16A C16 H16B 106.8 . . ?
N9 C24 H24A 109.5 . . ?
N9 C24 H24B 109.5 . . ?
N9 C24 H24C 109.5 . . ?
H24A C24 H24B 109.5 . . ?
H24A C24 H24C 109.5 . . ?
H24B C24 H24C 109.5 . . ?
N6 C20 H20A 107.0 . . ?
N6 C20 H20B 107.0 . . ?
C19 C20 N6 121.2(7) . . ?
C19 C20 H20A 107.0 . . ?
C19 C20 H20B 107.0 . . ?
H20A C20 H20B 106.8 . . ?
N10 O4A Fe2 92.1(8) . . ?
N10 O4A O4 57.3(10) . . ?
N10 O4A O3A 47.0(12) . . ?
O4 O4A Fe2 65.2(6) . . ?
O4 O4A O3A 80.7(17) . . ?
O3A O4A Fe2 64.4(11) . . ?
N7 C14 H14A 106.9 . . ?
N7 C14 H14B 106.9 . . ?
C13 C14 N7 121.7(7) . . ?
C13 C14 H14A 106.9 . . ?
C13 C14 H14B 106.9 . . ?
H14A C14 H14B 106.7 . . ?
N10 O4 Fe2 100.6(7) . . ?
N10 O4 O3 47.5(8) . . ?
N10 O4 O4A 55.7(10) . . ?
O3 O4 Fe2 69.4(7) . . ?
O4A O4 Fe2 80.1(9) . . ?
O4A O4 O3 85.1(11) . . ?
N10 O3A Fe2 102.5(12) . . ?
N10 O3A O4A 50.5(18) . . ?
O3 O3A Fe2 76.8(19) . . ?
O3 O3A N10 66.3(19) . . ?
O3 O3A O4A 100(3) . . ?
O4A O3A Fe2 75.4(10) . . ?

loop_
_geom_bond_atom_site_label_1
_geom_bond_atom_site_label_2
_geom_bond_distance
_geom_bond_site_symmetry_2
_geom_bond_publ_flag
Fe1 N1 2.203(4) . ?
Fe1 N3 2.222(3) . ?
Fe1 N2 2.200(4) . ?
Fe1 N4 2.209(4) . ?
Fe1 O1 2.175(5) . ?
Fe1 O2 2.182(5) . ?
Fe2 N8 2.203(4) . ?
Fe2 N9 2.222(4) . ?
Fe2 N7 2.201(5) . ?
Fe2 N6 2.209(4) . ?
Fe2 O3 2.138(12) . ?
Fe2 O4A 2.300(11) . ?
Fe2 O4 2.120(9) . ?
Fe2 O3A 2.14(2) . ?
S1 O6 1.390(4) . ?
S1 O5 1.486(5) . ?
S1 O7 1.407(5) . ?
S1 C25 1.739(9) . ?
S2 O8 1.378(4) . ?
S2 C26 1.732(7) . ?
S2 O9 1.553(11) . ?
S2 O10A 1.594(11) . ?
S2 O10 1.316(9) . ?
S2 O9A 1.295(10) . ?
N1 C1 1.497(7) . ?
N1 C9 1.480(7) . ?
N1 C8 1.487(8) . ?
N8 C17 1.422(8) . ?
N8 C23 1.442(8) . ?
N8 C16 1.447(9) . ?
N9 C18 1.431(8) . ?
N9 C19 1.481(10) . ?
N9 C24 1.493(8) . ?
N3 C4 1.465(6) . ?
N3 C5 1.447(7) . ?
N3 C11 1.516(7) . ?
N7 C22 1.481(8) . ?
N7 C15 1.404(9) . ?
N7 C14 1.456(10) . ?
N2 C3 1.523(8) . ?
N2 C10 1.486(7) . ?
N2 C2 1.446(7) . ?
N4 C6 1.455(8) . ?
N4 C12 1.498(7) . ?
N4 C7 1.488(8) . ?
N5 O1 1.194(6) . ?
N5 O2 1.151(7) . ?
N6 C21 1.498(7) . ?
N6 C13 1.474(8) . ?
N6 C20 1.436(10) . ?
F4 C26 1.256(7) . ?
N10 O3 1.151(15) . ?
N10 O4A 1.193(16) . ?
N10 O4 1.216(14) . ?
N10 O3A 1.13(3) . ?
F5 C26 1.306(7) . ?
C3 H3A 0.9700 . ?
C3 H3B 0.9700 . ?
C3 C4 1.424(9) . ?
F2 C25 1.378(9) . ?
F1 C25 1.309(9) . ?
F6 C26 1.261(7) . ?
C10 H10A 0.9600 . ?
C10 H10B 0.9600 . ?
C10 H10C 0.9600 . ?
C4 H4A 0.9700 . ?
C4 H4B 0.9700 . ?
C6 H6A 0.9700 . ?
C6 H6B 0.9700 . ?
C6 C5 1.465(9) . ?
C2 H2A 0.9700 . ?
C2 H2B 0.9700 . ?
C2 C1 1.419(8) . ?
C5 H5A 0.9700 . ?
C5 H5B 0.9700 . ?
C1 H1A 0.9700 . ?
C1 H1B 0.9700 . ?
C22 H22A 0.9600 . ?
C22 H22B 0.9600 . ?
C22 H22C 0.9600 . ?
C9 H9A 0.9600 . ?
C9 H9B 0.9600 . ?
C9 H9C 0.9600 . ?
F3 C25 1.305(9) . ?
C12 H12A 0.9600 . ?
C12 H12B 0.9600 . ?
C12 H12C 0.9600 . ?
C11 H11A 0.9600 . ?
C11 H11B 0.9600 . ?
C11 H11C 0.9600 . ?
C8 H8A 0.9700 . ?
C8 H8B 0.9700 . ?
C8 C7 1.401(9) . ?
O3 O4 1.54(2) . ?
O3 O3A 0.96(3) . ?
C18 H18A 0.9700 . ?
C18 H18B 0.9700 . ?
C18 C17 1.361(10) . ?
C15 H15A 0.9700 . ?
C15 H15B 0.9700 . ?
C15 C16 1.362(10) . ?
C21 H21A 0.9600 . ?
C21 H21B 0.9600 . ?
C21 H21C 0.9600 . ?
C13 H13A 0.9700 . ?
C13 H13B 0.9700 . ?
C13 C14 1.259(11) . ?
C17 H17A 0.9700 . ?
C17 H17B 0.9700 . ?
C19 H19A 0.9700 . ?
C19 H19B 0.9700 . ?
C19 C20 1.276(11) . ?
C23 H23A 0.9600 . ?
C23 H23B 0.9600 . ?
C23 H23C 0.9600 . ?
C7 H7A 0.9700 . ?
C7 H7B 0.9700 . ?
C16 H16A 0.9700 . ?
C16 H16B 0.9700 . ?
C24 H24A 0.9600 . ?
C24 H24B 0.9600 . ?
C24 H24C 0.9600 . ?
C20 H20A 0.9700 . ?
C20 H20B 0.9700 . ?
O4A O4 1.33(2) . ?
O4A O3A 1.53(4) . ?
C14 H14A 0.9700 . ?
C14 H14B 0.9700 . ?

loop_
_geom_torsion_atom_site_label_1
_geom_torsion_atom_site_label_2
_geom_torsion_atom_site_label_3
_geom_torsion_atom_site_label_4
_geom_torsion
_geom_torsion_site_symmetry_1
_geom_torsion_site_symmetry_2
_geom_torsion_site_symmetry_3
_geom_torsion_site_symmetry_4
_geom_torsion_publ_flag
Fe1 N1 C1 C2 27.2(7) . . . . ?
Fe1 N1 C8 C7 41.6(8) . . . . ?
Fe1 N3 C4 C3 44.5(6) . . . . ?
Fe1 N3 C5 C6 30.5(7) . . . . ?
Fe1 N2 C3 C4 33.7(6) . . . . ?
Fe1 N2 C2 C1 46.0(6) . . . . ?
Fe1 N4 C6 C5 44.6(7) . . . . ?
Fe1 N4 C7 C8 25.7(8) . . . . ?
Fe2 N8 C17 C18 -15.4(15) . . . . ?
Fe2 N8 C16 C15 -3.8(13) . . . . ?
Fe2 N9 C18 C17 1.3(12) . . . . ?
Fe2 N9 C19 C20 -18.8(17) . . . . ?
Fe2 N7 C15 C16 -17.0(12) . . . . ?
Fe2 N7 C14 C13 -17.6(17) . . . . ?
Fe2 N6 C13 C14 -24.0(12) . . . . ?
Fe2 N6 C20 C19 -4.2(16) . . . . ?
Fe2 O3 O4 N10 -127.7(15) . . . . ?
Fe2 O3 O4 O4A -81.2(9) . . . . ?
Fe2 O3 O3A N10 110.2(9) . . . . ?
Fe2 O3 O3A O4A 72.2(12) . . . . ?
Fe2 O4A O4 N10 110.2(8) . . . . ?
Fe2 O4A O4 O3 69.9(6) . . . . ?
Fe2 O4A O3A N10 -120.2(19) . . . . ?
Fe2 O4A O3A O3 -73(2) . . . . ?
O6 S1 C25 F2 62.7(7) . . . . ?
O6 S1 C25 F1 178.8(6) . . . . ?
O6 S1 C25 F3 -57.0(8) . . . . ?
N1 C8 C7 N4 -47.7(10) . . . . ?
N9 C18 C17 N8 10.3(19) . . . . ?
N9 C19 C20 N6 17(2) . . . . ?
N7 C15 C16 N8 14.8(17) . . . . ?
O8 S2 C26 F4 59.2(7) . . . . ?
O8 S2 C26 F5 178.9(5) . . . . ?
O8 S2 C26 F6 -63.9(7) . . . . ?
N2 C3 C4 N3 -54.8(7) . . . . ?
N2 C2 C1 N1 -51.0(8) . . . . ?
N4 C6 C5 N3 -52.5(8) . . . . ?
O5 S1 C25 F2 -57.2(7) . . . . ?
O5 S1 C25 F1 58.9(7) . . . . ?
O5 S1 C25 F3 -176.9(6) . . . . ?
O1 N5 O2 Fe1 1.8(7) . . . . ?
N6 C13 C14 N7 30(2) . . . . ?
O7 S1 C25 F2 -172.5(6) . . . . ?
O7 S1 C25 F1 -56.4(7) . . . . ?
O7 S1 C25 F3 67.8(7) . . . . ?
N10 O3 O4 Fe2 127.7(15) . . . . ?
N10 O3 O4 O4A 46.5(12) . . . . ?
N10 O3 O3A Fe2 -110.2(9) . . . . ?
N10 O3 O3A O4A -38.0(14) . . . . ?
N10 O4A O4 Fe2 -110.2(8) . . . . ?
N10 O4A O4 O3 -40.3(8) . . . . ?
N10 O4A O3A Fe2 120.2(19) . . . . ?
N10 O4A O3A O3 47.0(18) . . . . ?
C3 N2 C2 C1 162.6(6) . . . . ?
C10 N2 C3 C4 155.5(5) . . . . ?
C10 N2 C2 C1 -76.3(7) . . . . ?
C4 N3 C5 C6 -85.8(7) . . . . ?
C6 N4 C7 C8 -89.0(8) . . . . ?
O2 N5 O1 Fe1 -1.8(7) . . . . ?
C2 N2 C3 C4 -82.5(6) . . . . ?
C5 N3 C4 C3 162.7(6) . . . . ?
C1 N1 C8 C7 156.5(7) . . . . ?
C22 N7 C15 C16 103.8(11) . . . . ?
C22 N7 C14 C13 -137.7(13) . . . . ?
C9 N1 C1 C2 151.2(6) . . . . ?
C9 N1 C8 C7 -82.7(8) . . . . ?
O9 S2 C26 F4 -42.6(8) . . . . ?
O9 S2 C26 F5 77.1(8) . . . . ?
O9 S2 C26 F6 -165.6(8) . . . . ?
C12 N4 C6 C5 -77.5(7) . . . . ?
C12 N4 C7 C8 146.9(7) . . . . ?
C11 N3 C4 C3 -75.7(6) . . . . ?
C11 N3 C5 C6 152.0(6) . . . . ?
C8 N1 C1 C2 -85.8(7) . . . . ?
O3 N10 O4A Fe2 10.9(17) . . . . ?
O3 N10 O4A O4 69.3(17) . . . . ?
O3 N10 O4A O3A -40.4(16) . . . . ?
O3 N10 O4 Fe2 -48.9(14) . . . . ?
O3 N10 O4 O4A -119.0(13) . . . . ?
O3 N10 O3A Fe2 69.3(17) . . . . ?
O3 N10 O3A O4A 128.2(19) . . . . ?
C18 N9 C19 C20 -132.5(14) . . . . ?
C15 N7 C14 C13 103.5(14) . . . . ?
C21 N6 C13 C14 94.5(12) . . . . ?
C21 N6 C20 C19 -125.1(14) . . . . ?
C13 N6 C20 C19 113.8(14) . . . . ?
C17 N8 C16 C15 113.3(12) . . . . ?
C19 N9 C18 C17 114.3(12) . . . . ?
C23 N8 C17 C18 108.4(13) . . . . ?
C23 N8 C16 C15 -128.1(11) . . . . ?
C7 N4 C6 C5 159.5(6) . . . . ?
C16 N8 C17 C18 -133.4(13) . . . . ?
C24 N9 C18 C17 -118.5(11) . . . . ?
C24 N9 C19 C20 101.9(14) . . . . ?
C20 N6 C13 C14 -143.5(12) . . . . ?
O4A N10 O3 Fe2 -12.0(19) . . . . ?
O4A N10 O3 O4 -60.6(12) . . . . ?
O4A N10 O3 O3A 57(2) . . . . ?
O4A N10 O4 Fe2 70.1(11) . . . . ?
O4A N10 O4 O3 119.0(13) . . . . ?
O4A N10 O3A Fe2 -59(2) . . . . ?
O4A N10 O3A O3 -128.2(19) . . . . ?
C14 N7 C15 C16 -136.7(11) . . . . ?
O4 N10 O3 Fe2 48.7(14) . . . . ?
O4 N10 O3 O3A 118(2) . . . . ?
O4 N10 O4A Fe2 -58.5(6) . . . . ?
O4 N10 O4A O3A -110(2) . . . . ?
O4 N10 O3A Fe2 5(3) . . . . ?
O4 N10 O3A O3 -64(3) . . . . ?
O4 N10 O3A O4A 63.7(15) . . . . ?
O4 O3 O3A Fe2 -66.7(9) . . . . ?
O4 O3 O3A N10 43.5(9) . . . . ?
O4 O3 O3A O4A 5.5(19) . . . . ?
O4 O4A O3A Fe2 66.9(9) . . . . ?
O4 O4A O3A N10 -53.4(15) . . . . ?
O4 O4A O3A O3 -6(2) . . . . ?
O10A S2 C26 F4 159.3(8) . . . . ?
O10A S2 C26 F5 -81.0(8) . . . . ?
O10A S2 C26 F6 36.3(8) . . . . ?
O10 S2 C26 F4 -156.3(11) . . . . ?
O10 S2 C26 F5 -36.6(12) . . . . ?
O10 S2 C26 F6 80.6(11) . . . . ?
O9A S2 C26 F4 -91.1(15) . . . . ?
O9A S2 C26 F5 28.7(15) . . . . ?
O9A S2 C26 F6 145.9(14) . . . . ?
O3A N10 O3 Fe2 -69.4(15) . . . . ?
O3A N10 O3 O4 -118(2) . . . . ?
O3A N10 O4A Fe2 51.2(18) . . . . ?
O3A N10 O4A O4 110(2) . . . . ?
O3A N10 O4 Fe2 -5(3) . . . . ?
O3A N10 O4 O3 44(2) . . . . ?
O3A N10 O4 O4A -75(3) . . . . ?
O3A O3 O4 Fe2 75(2) . . . . ?
O3A O3 O4 N10 -53(2) . . . . ?
O3A O3 O4 O4A -6(2) . . . . ?
O3A O4A O4 Fe2 -66.0(10) . . . . ?
O3A O4A O4 N10 44.2(10) . . . . ?
O3A O4A O4 O3 3.9(14) . . . . ?
